data_4123842
loop_
_publ_author_name
'Mei, Liang-Yong'
'Wei, Yin'
'Tang, Xiang-Ying'
'Shi, Min'

_publ_section_title
;
 Catalyst-Dependent Stereodivergent and Regioselective Synthesis of
 Indole-Fused Heterocycles through Formal Cycloadditions of
 Indolyl-Allenes.
;
_journal_issue 25
_journal_name_full 'Journal of the American Chemical Society'
_journal_page_first 8131
_journal_page_last 8137
_journal_paper_doi 10.1021/jacs.5b02080
_journal_volume 137
_journal_year 2015
_chemical_formula_sum 'C26 H28 Cl N2 O3 Rh S'
_chemical_formula_weight 586.92
_chemical_name_systematic
; 
 ? 
;
_space_group_crystal_system monoclinic
_space_group_IT_number 14
_space_group_name_Hall '-P 2ybc'
_space_group_name_H-M_alt 'P 1 21/c 1'
_symmetry_space_group_name_Hall '-P 2ybc'
_symmetry_space_group_name_H-M 'P 1 21/c 1'
_atom_sites_solution_hydrogens mixed
_audit_creation_method SHELXL-2013
_cell_angle_alpha 90
_cell_angle_beta 106.5050(10)
_cell_angle_gamma 90
_cell_formula_units_Z 4
_cell_length_a 8.8426(6)
_cell_length_b 25.5012(17)
_cell_length_c 11.6106(8)
_cell_measurement_reflns_used 7635
_cell_measurement_temperature 293(2)
_cell_measurement_theta_max 56.439
_cell_measurement_theta_min 4.857
_cell_volume 2510.3(3)
_computing_cell_refinement 'Bruker SMART'
_computing_data_collection 'Bruker SMART'
_computing_data_reduction 'Bruker SHELXTL'
_computing_molecular_graphics 'Bruker SHELXTL'
_computing_publication_material 'Bruker SHELXTL'
_computing_structure_refinement 'SHELXL-2013 (Sheldrick, 2013)'
_computing_structure_solution 'Bruker SHELXTL'
_diffrn_ambient_temperature 293(2)
_diffrn_measured_fraction_theta_full 1.000
_diffrn_measured_fraction_theta_max 1.000
_diffrn_measurement_device_type 'CCD area detector'
_diffrn_measurement_method 'phi and omega scans'
_diffrn_radiation_type MoK\a
_diffrn_radiation_wavelength 0.71073
_diffrn_reflns_av_R_equivalents 0.0247
_diffrn_reflns_av_unetI/netI 0.0266
_diffrn_reflns_laue_measured_fraction_full 1.000
_diffrn_reflns_laue_measured_fraction_max 1.000
_diffrn_reflns_limit_h_max 10
_diffrn_reflns_limit_h_min -10
_diffrn_reflns_limit_k_max 31
_diffrn_reflns_limit_k_min -30
_diffrn_reflns_limit_l_max 14
_diffrn_reflns_limit_l_min -11
_diffrn_reflns_number 15100
_diffrn_reflns_point_group_measured_fraction_full 1.000
_diffrn_reflns_point_group_measured_fraction_max 1.000
_diffrn_reflns_theta_full 25.242
_diffrn_reflns_theta_max 26.000
_diffrn_reflns_theta_min 1.597
_exptl_absorpt_coefficient_mu 0.901
_exptl_absorpt_correction_T_max 0.7457
_exptl_absorpt_correction_T_min 0.6694
_exptl_absorpt_correction_type multi-scan
_exptl_absorpt_process_details sadabs
_exptl_crystal_colour colorless
_exptl_crystal_density_diffrn 1.553
_exptl_crystal_description prismatic
_exptl_crystal_F_000 1200
_exptl_crystal_size_max 0.211
_exptl_crystal_size_mid 0.175
_exptl_crystal_size_min 0.112
_refine_diff_density_max 0.486
_refine_diff_density_min -0.393
_refine_diff_density_rms 0.063
_refine_ls_extinction_method none
_refine_ls_goodness_of_fit_ref 1.049
_refine_ls_hydrogen_treatment mixed
_refine_ls_matrix_type full
_refine_ls_number_parameters 331
_refine_ls_number_reflns 4938
_refine_ls_number_restraints 36
_refine_ls_restrained_S_all 1.047
_refine_ls_R_factor_all 0.0324
_refine_ls_R_factor_gt 0.0280
_refine_ls_shift/su_max 0.004
_refine_ls_shift/su_mean 0.000
_refine_ls_structure_factor_coef Fsqd
_refine_ls_weighting_details 'w=1/[\s^2^(Fo^2^)+(0.0429P)^2^+0.5616P] where P=(Fo^2^+2Fc^2^)/3'
_refine_ls_weighting_scheme calc
_refine_ls_wR_factor_gt 0.0722
_refine_ls_wR_factor_ref 0.0750
_reflns_Friedel_coverage 0.000
_reflns_number_gt 4395
_reflns_number_total 4938
_reflns_threshold_expression 'I > 2\s(I)'
_cod_data_source_file ja5b02080_si_005.cif
_cod_data_source_block cd214471
_cod_depositor_comments 'Adding full bibliography for 4123840--4123847.cif.'
_cod_database_code 4123842
_shelx_space_group_comment
; 
The symmetry employed for this shelxl refinement is uniquely defined 
by the following loop, which should always be used as a source of 
symmetry information in preference to the above space-group names. 
They are only intended as comments. 
;
_shelxl_version_number 2013-4

loop_
_space_group_symop_operation_xyz
'x, y, z'
'-x, y+1/2, -z+1/2'
'-x, -y, -z'
'x, -y-1/2, z-1/2'

loop_
_atom_site_label
_atom_site_type_symbol
_atom_site_fract_x
_atom_site_fract_y
_atom_site_fract_z
_atom_site_U_iso_or_equiv
_atom_site_adp_type
_atom_site_occupancy
_atom_site_site_symmetry_order
_atom_site_calc_flag
_atom_site_refinement_flags_posn
_atom_site_refinement_flags_adp
_atom_site_refinement_flags_occupancy
_atom_site_disorder_assembly
_atom_site_disorder_group
Rh1 Rh 0.42471(2) 0.56547(2) 0.28574(2) 0.03731(7) Uani 1 1 d . . . . .
S1 S 0.21212(7) 0.70087(2) -0.10685(5) 0.04987(15) Uani 1 1 d . . . . .
Cl1 Cl 0.64319(7) 0.53791(3) 0.22435(6) 0.06159(18) Uani 1 1 d . . . . .
N1 N 0.26326(18) 0.54812(6) 0.11116(14) 0.0310(3) Uani 1 1 d . . . . .
N2 N 0.2368(2) 0.65275(7) -0.00915(16) 0.0423(4) Uani 1 1 d . . . . .
O1 O 0.6247(4) 0.58171(10) 0.5330(2) 0.1098(10) Uani 1 1 d . . . . .
O2 O 0.0963(2) 0.73490(8) -0.08366(19) 0.0691(5) Uani 1 1 d . . . . .
O3 O 0.1858(2) 0.67748(8) -0.22258(15) 0.0675(5) Uani 1 1 d . . . . .
C1 C 0.2353(2) 0.49273(8) 0.12885(17) 0.0325(4) Uani 1 1 d . . . . .
C2 C 0.2996(3) 0.44985(8) 0.0881(2) 0.0402(5) Uani 1 1 d . . . . .
H2 H 0.3686 0.4537 0.0414 0.048 Uiso 1 1 calc R U . . .
C3 C 0.2573(3) 0.40046(9) 0.1196(2) 0.0456(5) Uani 1 1 d . . . . .
H3 H 0.2995 0.3707 0.0940 0.055 Uiso 1 1 calc R U . . .
C4 C 0.1539(3) 0.39487(9) 0.1880(2) 0.0443(5) Uani 1 1 d . . . . .
H4 H 0.1273 0.3615 0.2080 0.053 Uiso 1 1 calc R U . . .
C5 C 0.0893(3) 0.43838(9) 0.22726(19) 0.0421(5) Uani 1 1 d . . . . .
H5 H 0.0193 0.4345 0.2732 0.051 Uiso 1 1 calc R U . . .
C6 C 0.1304(2) 0.48768(8) 0.19718(18) 0.0353(4) Uani 1 1 d . . . . .
C7 C 0.0867(2) 0.54190(9) 0.22587(18) 0.0373(5) Uani 1 1 d . . . . .
H7 H -0.0222 0.5443 0.2300 0.045 Uiso 1 1 calc R U . . .
C8 C 0.1166(2) 0.57512(8) 0.12329(18) 0.0336(4) Uani 1 1 d . . . . .
H8 H 0.0288 0.5741 0.0494 0.040 Uiso 1 1 calc R U . . .
C9 C 0.1525(2) 0.63057(8) 0.17563(19) 0.0381(4) Uani 1 1 d . . . . .
C10 C 0.2444(3) 0.61698(8) 0.30328(19) 0.0402(5) Uani 1 1 d . . . . .
H10 H 0.2697 0.6446 0.3644 0.048 Uiso 1 1 calc R U . . .
C11 C 0.2061(3) 0.56671(8) 0.3347(2) 0.0404(5) Uani 1 1 d . . . . .
C12 C 0.2138(4) 0.54715(11) 0.4573(2) 0.0574(7) Uani 1 1 d . . . . .
C13 C 0.0698(9) 0.5626(3) 0.5027(6) 0.0687(18) Uani 0.6 1 d . U P A 1
H13A H -0.0062 0.5872 0.4549 0.082 Uiso 0.6 1 calc R U P A 1
H13B H 0.0260 0.5360 0.5439 0.082 Uiso 0.6 1 calc R U P A 1
C14 C 0.2315(9) 0.5822(4) 0.5627(8) 0.068(2) Uani 0.6 1 d . U P A 1
H14A H 0.2526 0.6189 0.5527 0.082 Uiso 0.6 1 calc R U P A 1
H14B H 0.2848 0.5680 0.6413 0.082 Uiso 0.6 1 calc R U P A 1
C13' C 0.1322(17) 0.5713(4) 0.5346(9) 0.070(2) Uani 0.4 1 d . U P A 2
H13C H 0.0626 0.6004 0.5018 0.084 Uiso 0.4 1 calc R U P A 2
H13D H 0.0938 0.5484 0.5868 0.084 Uiso 0.4 1 calc R U P A 2
C14' C 0.2979(15) 0.5812(6) 0.5668(13) 0.067(2) Uani 0.4 1 d . U P A 2
H14C H 0.3642 0.5636 0.6373 0.081 Uiso 0.4 1 calc R U P A 2
H14D H 0.3328 0.6159 0.5519 0.081 Uiso 0.4 1 calc R U P A 2
C15 C 0.2991(3) 0.55796(8) -0.00409(19) 0.0377(5) Uani 1 1 d . . . . .
H15A H 0.2054 0.5505 -0.0694 0.045 Uiso 1 1 calc R U . . .
H15B H 0.3807 0.5337 -0.0107 0.045 Uiso 1 1 calc R U . . .
C16 C 0.3526(3) 0.61278(8) -0.0193(2) 0.0445(5) Uani 1 1 d . . . . .
H16A H 0.4517 0.6194 0.0413 0.053 Uiso 1 1 calc R U . . .
H16B H 0.3713 0.6158 -0.0974 0.053 Uiso 1 1 calc R U . . .
C18 C 0.2485(3) 0.66689(9) 0.1167(2) 0.0446(5) Uani 1 1 d . . . . .
H18A H 0.2118 0.7026 0.1188 0.053 Uiso 1 1 calc R U . . .
H18B H 0.3584 0.6657 0.1635 0.053 Uiso 1 1 calc R U . . .
C19 C -0.0046(3) 0.65765(10) 0.1728(2) 0.0535(6) Uani 1 1 d . . . . .
H19A H -0.0682 0.6342 0.2040 0.080 Uiso 1 1 calc R U . . .
H19B H -0.0599 0.6668 0.0915 0.080 Uiso 1 1 calc R U . . .
H19C H 0.0165 0.6888 0.2210 0.080 Uiso 1 1 calc R U . . .
C20 C 0.3930(3) 0.73469(8) -0.0743(2) 0.0456(5) Uani 1 1 d . . . . .
C21 C 0.4340(3) 0.76950(10) 0.0209(2) 0.0556(6) Uani 1 1 d . . . . .
H21 H 0.3632 0.7769 0.0646 0.067 Uiso 1 1 calc R U . . .
C22 C 0.5798(4) 0.79315(10) 0.0506(3) 0.0635(7) Uani 1 1 d . . . . .
H22 H 0.6067 0.8165 0.1147 0.076 Uiso 1 1 calc R U . . .
C23 C 0.6871(4) 0.78288(11) -0.0129(3) 0.0662(7) Uani 1 1 d . . . . .
C24 C 0.6427(4) 0.74875(11) -0.1089(3) 0.0720(8) Uani 1 1 d . . . . .
H24 H 0.7123 0.7421 -0.1540 0.086 Uiso 1 1 calc R U . . .
C25 C 0.4986(3) 0.72441(10) -0.1396(2) 0.0590(7) Uani 1 1 d . . . . .
H25 H 0.4719 0.7011 -0.2038 0.071 Uiso 1 1 calc R U . . .
C26 C 0.8468(5) 0.80911(16) 0.0190(5) 0.1097(15) Uani 1 1 d . . . . .
H26A H 0.8937 0.8075 0.1043 0.165 Uiso 1 1 calc R U . . .
H26B H 0.8347 0.8451 -0.0063 0.165 Uiso 1 1 calc R U . . .
H26C H 0.9135 0.7914 -0.0209 0.165 Uiso 1 1 calc R U . . .
C27 C 0.5474(4) 0.57639(10) 0.4380(3) 0.0620(7) Uani 1 1 d . . . . .
H12 H 0.244(3) 0.5122(11) 0.472(2) 0.060(8) Uiso 1 1 d . . . . .

loop_
_atom_site_aniso_label
_atom_site_aniso_U_11
_atom_site_aniso_U_22
_atom_site_aniso_U_33
_atom_site_aniso_U_23
_atom_site_aniso_U_13
_atom_site_aniso_U_12
Rh1 0.03306(11) 0.04056(11) 0.03526(11) -0.00333(6) 0.00478(7) -0.00124(6)
S1 0.0508(3) 0.0501(3) 0.0454(3) 0.0114(2) 0.0082(3) 0.0037(3)
Cl1 0.0341(3) 0.0857(5) 0.0656(4) -0.0002(3) 0.0152(3) 0.0058(3)
N1 0.0274(8) 0.0339(8) 0.0343(9) -0.0018(7) 0.0126(7) 0.0003(6)
N2 0.0453(10) 0.0404(10) 0.0430(10) 0.0048(8) 0.0157(8) -0.0002(8)
O1 0.127(2) 0.0954(17) 0.0634(14) -0.0259(13) -0.0442(15) 0.0307(16)
O2 0.0596(11) 0.0660(12) 0.0822(13) 0.0226(10) 0.0211(10) 0.0205(9)
O3 0.0727(13) 0.0807(13) 0.0405(9) 0.0036(9) 0.0023(8) -0.0093(10)
C1 0.0268(9) 0.0364(10) 0.0337(10) -0.0013(8) 0.0074(8) -0.0029(8)
C2 0.0350(11) 0.0406(11) 0.0474(12) -0.0042(9) 0.0157(9) 0.0000(9)
C3 0.0444(12) 0.0368(11) 0.0530(13) -0.0034(10) 0.0095(10) 0.0024(9)
C4 0.0472(13) 0.0381(11) 0.0429(12) 0.0033(9) 0.0051(10) -0.0078(9)
C5 0.0410(13) 0.0492(13) 0.0369(12) 0.0022(9) 0.0121(10) -0.0084(9)
C6 0.0311(10) 0.0411(11) 0.0335(10) -0.0035(8) 0.0090(8) -0.0022(8)
C7 0.0343(11) 0.0407(11) 0.0415(12) -0.0019(9) 0.0181(9) -0.0009(8)
C8 0.0273(10) 0.0396(10) 0.0347(10) -0.0027(8) 0.0100(8) 0.0016(8)
C9 0.0383(11) 0.0360(10) 0.0410(11) -0.0014(8) 0.0131(9) 0.0036(8)
C10 0.0466(12) 0.0390(11) 0.0353(11) -0.0086(8) 0.0122(9) 0.0017(9)
C11 0.0464(13) 0.0447(12) 0.0338(11) -0.0026(8) 0.0175(10) 0.0041(9)
C12 0.090(2) 0.0470(14) 0.0424(13) -0.0010(11) 0.0311(13) 0.0003(14)
C13 0.090(6) 0.080(3) 0.048(3) -0.017(2) 0.040(3) -0.018(3)
C14 0.093(6) 0.076(2) 0.044(2) -0.0135(18) 0.034(4) -0.019(4)
C13' 0.093(7) 0.080(3) 0.048(3) -0.015(3) 0.039(4) -0.012(4)
C14' 0.092(7) 0.076(3) 0.044(3) -0.010(2) 0.037(4) -0.016(4)
C15 0.0380(11) 0.0417(11) 0.0380(11) -0.0005(8) 0.0181(9) 0.0009(8)
C16 0.0451(12) 0.0441(12) 0.0500(13) 0.0057(10) 0.0226(10) -0.0001(9)
C18 0.0501(13) 0.0385(11) 0.0442(12) 0.0003(9) 0.0119(10) -0.0025(10)
C19 0.0498(14) 0.0480(13) 0.0637(15) -0.0068(11) 0.0179(12) 0.0114(11)
C20 0.0581(14) 0.0343(11) 0.0440(12) 0.0100(9) 0.0138(11) -0.0002(10)
C21 0.0716(17) 0.0448(13) 0.0598(15) -0.0006(11) 0.0339(14) -0.0052(12)
C22 0.0796(19) 0.0504(15) 0.0649(17) -0.0109(12) 0.0278(15) -0.0132(13)
C23 0.0666(18) 0.0471(14) 0.091(2) -0.0104(14) 0.0317(16) -0.0087(13)
C24 0.077(2) 0.0604(17) 0.095(2) -0.0127(15) 0.0505(18) -0.0084(14)
C25 0.0763(18) 0.0508(14) 0.0583(15) -0.0083(12) 0.0329(14) -0.0069(13)
C26 0.082(2) 0.095(3) 0.166(4) -0.051(3) 0.057(3) -0.034(2)
C27 0.0647(17) 0.0514(14) 0.0548(16) -0.0091(12) -0.0074(14) 0.0102(12)

loop_
_atom_type_symbol
_atom_type_description
_atom_type_scat_dispersion_real
_atom_type_scat_dispersion_imag
_atom_type_scat_source
C C 0.0033 0.0016 'International Tables Vol C Tables 4.2.6.8 and 6.1.1.4'
H H 0.0000 0.0000 'International Tables Vol C Tables 4.2.6.8 and 6.1.1.4'
N N 0.0061 0.0033 'International Tables Vol C Tables 4.2.6.8 and 6.1.1.4'
O O 0.0106 0.0060 'International Tables Vol C Tables 4.2.6.8 and 6.1.1.4'
S S 0.1246 0.1234 'International Tables Vol C Tables 4.2.6.8 and 6.1.1.4'
Cl Cl 0.1484 0.1585 'International Tables Vol C Tables 4.2.6.8 and 6.1.1.4'
Rh Rh -1.1178 0.9187 'International Tables Vol C Tables 4.2.6.8 and 6.1.1.4'

loop_
_geom_angle_atom_site_label_1
_geom_angle_atom_site_label_2
_geom_angle_atom_site_label_3
_geom_angle
C27 Rh1 C10 93.95(11)
C27 Rh1 C11 94.18(12)
C10 Rh1 C11 38.15(8)
C27 Rh1 N1 174.51(11)
C10 Rh1 N1 84.42(7)
C11 Rh1 N1 81.29(7)
C27 Rh1 Cl1 91.50(10)
C10 Rh1 Cl1 157.00(6)
C11 Rh1 Cl1 163.13(6)
N1 Rh1 Cl1 92.01(4)
O2 S1 O3 119.90(13)
O2 S1 N2 106.62(11)
O3 S1 N2 106.98(11)
O2 S1 C20 108.59(12)
O3 S1 C20 107.58(12)
N2 S1 C20 106.44(10)
C1 N1 C15 112.31(15)
C1 N1 C8 104.14(14)
C15 N1 C8 114.64(16)
C1 N1 Rh1 99.14(11)
C15 N1 Rh1 123.84(13)
C8 N1 Rh1 100.05(11)
C16 N2 C18 113.11(18)
C16 N2 S1 114.89(14)
C18 N2 S1 117.26(14)
C2 C1 C6 122.08(19)
C2 C1 N1 128.16(18)
C6 C1 N1 109.75(16)
C1 C2 C3 117.5(2)
C1 C2 H2 121.3
C3 C2 H2 121.3
C4 C3 C2 121.1(2)
C4 C3 H3 119.5
C2 C3 H3 119.5
C3 C4 C5 120.7(2)
C3 C4 H4 119.6
C5 C4 H4 119.6
C6 C5 C4 119.0(2)
C6 C5 H5 120.5
C4 C5 H5 120.5
C5 C6 C1 119.73(19)
C5 C6 C7 132.92(19)
C1 C6 C7 107.34(17)
C6 C7 C11 113.79(17)
C6 C7 C8 102.91(15)
C11 C7 C8 100.41(16)
C6 C7 H7 112.9
C11 C7 H7 112.9
C8 C7 H7 112.9
N1 C8 C9 111.74(16)
N1 C8 C7 99.29(15)
C9 C8 C7 105.15(16)
N1 C8 H8 113.2
C9 C8 H8 113.2
C7 C8 H8 113.2
C10 C9 C8 99.77(16)
C10 C9 C18 111.20(18)
C8 C9 C18 117.10(17)
C10 C9 C19 110.67(18)
C8 C9 C19 108.65(18)
C18 C9 C19 109.11(18)
C11 C10 C9 111.23(19)
C11 C10 Rh1 72.68(13)
C9 C10 Rh1 104.90(13)
C11 C10 H10 119.5
C9 C10 H10 119.5
Rh1 C10 H10 119.5
C10 C11 C12 127.3(2)
C10 C11 C7 108.88(18)
C12 C11 C7 118.9(2)
C10 C11 Rh1 69.17(13)
C12 C11 Rh1 116.34(18)
C7 C11 Rh1 103.54(13)
C13' C12 C11 123.8(5)
C14 C12 C11 123.4(4)
C13' C12 C14' 57.0(5)
C11 C12 C14' 118.6(5)
C14 C12 C13 58.4(3)
C11 C12 C13 114.7(3)
C13' C12 H12 117.6(17)
C14 C12 H12 117.6(17)
C11 C12 H12 115.4(16)
C14' C12 H12 109.8(17)
C13 C12 H12 113.5(17)
C14 C13 C12 58.3(4)
C14 C13 H13A 117.9
C12 C13 H13A 117.9
C14 C13 H13B 117.9
C12 C13 H13B 117.9
H13A C13 H13B 115.1
C12 C14 C13 63.3(5)
C12 C14 H14A 117.4
C13 C14 H14A 117.4
C12 C14 H14B 117.4
C13 C14 H14B 117.4
H14A C14 H14B 114.5
C14' C13' C12 65.2(9)
C14' C13' H13C 117.2
C12 C13' H13C 117.2
C14' C13' H13D 117.2
C12 C13' H13D 117.2
H13C C13' H13D 114.3
C13' C14' C12 57.8(7)
C13' C14' H14C 118.0
C12 C14' H14C 118.0
C13' C14' H14D 118.0
C12 C14' H14D 118.0
H14C C14' H14D 115.2
N1 C15 C16 114.77(17)
N1 C15 H15A 108.6
C16 C15 H15A 108.6
N1 C15 H15B 108.6
C16 C15 H15B 108.6
H15A C15 H15B 107.6
N2 C16 C15 112.67(18)
N2 C16 H16A 109.1
C15 C16 H16A 109.1
N2 C16 H16B 109.1
C15 C16 H16B 109.1
H16A C16 H16B 107.8
N2 C18 C9 113.52(17)
N2 C18 H18A 108.9
C9 C18 H18A 108.9
N2 C18 H18B 108.9
C9 C18 H18B 108.9
H18A C18 H18B 107.7
C9 C19 H19A 109.5
C9 C19 H19B 109.5
H19A C19 H19B 109.5
C9 C19 H19C 109.5
H19A C19 H19C 109.5
H19B C19 H19C 109.5
C21 C20 C25 119.6(2)
C21 C20 S1 120.15(19)
C25 C20 S1 120.14(19)
C22 C21 C20 119.8(2)
C22 C21 H21 120.1
C20 C21 H21 120.1
C21 C22 C23 121.3(3)
C21 C22 H22 119.3
C23 C22 H22 119.3
C24 C23 C22 118.0(3)
C24 C23 C26 120.6(3)
C22 C23 C26 121.4(3)
C25 C24 C23 121.7(3)
C25 C24 H24 119.1
C23 C24 H24 119.1
C24 C25 C20 119.6(2)
C24 C25 H25 120.2
C20 C25 H25 120.2
C23 C26 H26A 109.5
C23 C26 H26B 109.5
H26A C26 H26B 109.5
C23 C26 H26C 109.5
H26A C26 H26C 109.5
H26B C26 H26C 109.5
O1 C27 Rh1 178.0(3)

loop_
_geom_bond_atom_site_label_1
_geom_bond_atom_site_label_2
_geom_bond_distance
Rh1 C27 1.814(3)
Rh1 C10 2.120(2)
Rh1 C11 2.165(2)
Rh1 N1 2.1676(16)
Rh1 Cl1 2.3488(6)
S1 O2 1.425(2)
S1 O3 1.4275(19)
S1 N2 1.6430(18)
S1 C20 1.761(2)
N1 C1 1.458(3)
N1 C15 1.482(3)
N1 C8 1.510(2)
N2 C16 1.473(3)
N2 C18 1.480(3)
O1 C27 1.129(3)
C1 C2 1.376(3)
C1 C6 1.387(3)
C2 C3 1.392(3)
C2 H2 0.9300
C3 C4 1.379(3)
C3 H3 0.9300
C4 C5 1.383(3)
C4 H4 0.9300
C5 C6 1.381(3)
C5 H5 0.9300
C6 C7 1.498(3)
C7 C11 1.534(3)
C7 C8 1.544(3)
C7 H7 0.9800
C8 C9 1.536(3)
C8 H8 0.9800
C9 C10 1.514(3)
C9 C18 1.541(3)
C9 C19 1.543(3)
C10 C11 1.401(3)
C10 H10 0.9800
C11 C12 1.491(3)
C12 C13' 1.440(12)
C12 C14 1.487(9)
C12 C14' 1.545(14)
C12 C13 1.561(8)
C12 H12 0.93(3)
C13 C14 1.488(9)
C13 H13A 0.9700
C13 H13B 0.9700
C14 H14A 0.9700
C14 H14B 0.9700
C13' C14' 1.428(14)
C13' H13C 0.9700
C13' H13D 0.9700
C14' H14C 0.9700
C14' H14D 0.9700
C15 C16 1.502(3)
C15 H15A 0.9700
C15 H15B 0.9700
C16 H16A 0.9700
C16 H16B 0.9700
C18 H18A 0.9700
C18 H18B 0.9700
C19 H19A 0.9600
C19 H19B 0.9600
C19 H19C 0.9600
C20 C21 1.383(3)
C20 C25 1.385(4)
C21 C22 1.376(4)
C21 H21 0.9300
C22 C23 1.382(4)
C22 H22 0.9300
C23 C24 1.380(4)
C23 C26 1.511(4)
C24 C25 1.370(4)
C24 H24 0.9300
C25 H25 0.9300
C26 H26A 0.9600
C26 H26B 0.9600
C26 H26C 0.9600

loop_
_geom_hbond_atom_site_label_D
_geom_hbond_atom_site_label_H
_geom_hbond_atom_site_label_A
_geom_hbond_distance_DH
_geom_hbond_distance_HA
_geom_hbond_distance_DA
_geom_hbond_angle_DHA
_geom_hbond_site_symmetry_A
C18 H18A O2 0.97 2.43 2.907(3) 110.3 .
C16 H16B O3 0.97 2.43 2.914(3) 110.2 .
C7 H7 Cl1 0.98 2.95 3.918(2) 172.1 1_455
C18 H18A O2 0.97 2.43 2.907(3) 110.3 .
C16 H16B O3 0.97 2.43 2.914(3) 110.2 .
C7 H7 Cl1 0.98 2.95 3.918(2) 172.1 1_455
C7 H7 Cl1 0.98 2.95 3.918(2) 172.1 1_455
C16 H16B O3 0.97 2.43 2.914(3) 110.2 .
C18 H18A O2 0.97 2.43 2.907(3) 110.3 .
C7 H7 Cl1 0.98 2.95 3.918(2) 172.1 1_455
C16 H16B O3 0.97 2.43 2.914(3) 110.2 .
C18 H18A O2 0.97 2.43 2.907(3) 110.3 .

loop_
_geom_torsion_atom_site_label_1
_geom_torsion_atom_site_label_2
_geom_torsion_atom_site_label_3
_geom_torsion_atom_site_label_4
_geom_torsion
O2 S1 N2 C16 179.56(17)
O3 S1 N2 C16 50.13(19)
C20 S1 N2 C16 -64.66(18)
O2 S1 N2 C18 -43.91(19)
O3 S1 N2 C18 -173.33(17)
C20 S1 N2 C18 71.87(18)
C15 N1 C1 C2 30.7(3)
C8 N1 C1 C2 155.3(2)
Rh1 N1 C1 C2 -101.8(2)
C15 N1 C1 C6 -149.90(17)
C8 N1 C1 C6 -25.3(2)
Rh1 N1 C1 C6 77.59(16)
C6 C1 C2 C3 -1.0(3)
N1 C1 C2 C3 178.37(19)
C1 C2 C3 C4 0.6(3)
C2 C3 C4 C5 0.0(3)
C3 C4 C5 C6 -0.2(3)
C4 C5 C6 C1 -0.2(3)
C4 C5 C6 C7 -178.5(2)
C2 C1 C6 C5 0.8(3)
N1 C1 C6 C5 -178.66(18)
C2 C1 C6 C7 179.52(19)
N1 C1 C6 C7 0.1(2)
C5 C6 C7 C11 95.3(3)
C1 C6 C7 C11 -83.3(2)
C5 C6 C7 C8 -157.1(2)
C1 C6 C7 C8 24.4(2)
C1 N1 C8 C9 148.68(16)
C15 N1 C8 C9 -88.2(2)
Rh1 N1 C8 C9 46.49(17)
C1 N1 C8 C7 38.17(17)
C15 N1 C8 C7 161.28(16)
Rh1 N1 C8 C7 -64.01(14)
C6 C7 C8 N1 -37.79(18)
C11 C7 C8 N1 79.78(17)
C6 C7 C8 C9 -153.45(16)
C11 C7 C8 C9 -35.88(19)
N1 C8 C9 C10 -70.05(19)
C7 C8 C9 C10 36.69(19)
N1 C8 C9 C18 50.0(2)
C7 C8 C9 C18 156.71(18)
N1 C8 C9 C19 174.09(17)
C7 C8 C9 C19 -79.2(2)
C8 C9 C10 C11 -24.1(2)
C18 C9 C10 C11 -148.29(19)
C19 C9 C10 C11 90.3(2)
C8 C9 C10 Rh1 52.82(16)
C18 C9 C10 Rh1 -71.42(18)
C19 C9 C10 Rh1 167.14(15)
C9 C10 C11 C12 -152.5(2)
Rh1 C10 C11 C12 107.9(3)
C9 C10 C11 C7 1.9(2)
Rh1 C10 C11 C7 -97.74(15)
C9 C10 C11 Rh1 99.66(16)
C6 C7 C11 C10 130.23(19)
C8 C7 C11 C10 21.0(2)
C6 C7 C11 C12 -72.9(3)
C8 C7 C11 C12 177.9(2)
C6 C7 C11 Rh1 57.95(18)
C8 C7 C11 Rh1 -51.28(16)
C10 C11 C12 C13' 56.4(7)
C7 C11 C12 C13' -95.7(7)
Rh1 C11 C12 C13' 139.5(7)
C10 C11 C12 C14 13.7(6)
C7 C11 C12 C14 -138.5(4)
Rh1 C11 C12 C14 96.7(4)
C10 C11 C12 C14' -11.1(6)
C7 C11 C12 C14' -163.3(6)
Rh1 C11 C12 C14' 71.9(6)
C10 C11 C12 C13 80.9(4)
C7 C11 C12 C13 -71.3(4)
Rh1 C11 C12 C13 163.9(3)
C13' C12 C13 C14 3.5(17)
C11 C12 C13 C14 -115.4(5)
C14' C12 C13 C14 1.7(9)
C13' C12 C14 C13 -2.4(12)
C11 C12 C14 C13 100.5(5)
C14' C12 C14 C13 -176(2)
C14 C12 C13' C14' -3.0(13)
C11 C12 C13' C14' -104.6(8)
C13 C12 C13' C14' -177.9(18)
C14 C12 C14' C13' 5(2)
C11 C12 C14' C13' 113.7(6)
C13 C12 C14' C13' 0.9(7)
C1 N1 C15 C16 -171.29(17)
C8 N1 C15 C16 70.1(2)
Rh1 N1 C15 C16 -52.5(2)
C18 N2 C16 C15 82.9(2)
S1 N2 C16 C15 -138.75(16)
N1 C15 C16 N2 -57.7(3)
C16 N2 C18 C9 -86.3(2)
S1 N2 C18 C9 136.42(16)
C10 C9 C18 N2 137.84(18)
C8 C9 C18 N2 24.1(3)
C19 C9 C18 N2 -99.8(2)
O2 S1 C20 C21 36.1(2)
O3 S1 C20 C21 167.27(19)
N2 S1 C20 C21 -78.3(2)
O2 S1 C20 C25 -147.5(2)
O3 S1 C20 C25 -16.3(2)
N2 S1 C20 C25 98.1(2)
C25 C20 C21 C22 -0.7(4)
S1 C20 C21 C22 175.7(2)
C20 C21 C22 C23 0.0(4)
C21 C22 C23 C24 1.1(5)
C21 C22 C23 C26 179.5(3)
C22 C23 C24 C25 -1.7(5)
C26 C23 C24 C25 179.9(3)
C23 C24 C25 C20 1.0(5)
C21 C20 C25 C24 0.2(4)
S1 C20 C25 C24 -176.3(2)
